data_7032730
loop_
_publ_author_name
'Travieso-Puente, Raquel'
'Chang, Mu-Chieh'
'Otten, Edwin'

_publ_section_title
;
 Alkali metal salts of formazanate ligands: diverse coordination modes as
 a result of the nitrogen-rich [NNCNN] ligand backbone.
;
_journal_issue 48
_journal_name_full 'Dalton transactions (Cambridge, England : 2003)'
_journal_page_first 18035
_journal_page_last 18041
_journal_paper_doi 10.1039/c4dt02578d
_journal_volume 43
_journal_year 2014
_chemical_formula_sum 'C28 H38 N5 Na O2'
_chemical_formula_weight 499.62
_chemical_name_systematic
;
 ?
;
_space_group_crystal_system monoclinic
_space_group_IT_number 13
_space_group_name_Hall '-P 2yc'
_space_group_name_H-M_alt 'P 1 2/c 1'
_symmetry_space_group_name_Hall '-P 2yc'
_symmetry_space_group_name_H-M 'P 1 2/c 1'
_atom_sites_solution_hydrogens geom
_audit_creation_method SHELXL-2013
_cell_angle_alpha 90
_cell_angle_beta 91.788(2)
_cell_angle_gamma 90
_cell_formula_units_Z 4
_cell_length_a 13.1681(6)
_cell_length_b 15.7367(7)
_cell_length_c 13.2976(6)
_cell_measurement_reflns_used 9965
_cell_measurement_temperature 100(2)
_cell_measurement_theta_max 32.95
_cell_measurement_theta_min 3.01
_cell_volume 2754.2(2)
_computing_cell_refinement 'Bruker SAINT'
_computing_data_collection 'Bruker APEX2'
_computing_data_reduction 'Bruker SAINT'
_computing_molecular_graphics 'Mercury 3.3'
_computing_publication_material 'Bruker SHELXTL'
_computing_structure_refinement 'SHELXL-2013 (Sheldrick, 2013)'
_computing_structure_solution 'SHELXS-97 (Sheldrick, 2008)'
_diffrn_ambient_temperature 100(2)
_diffrn_measured_fraction_theta_full 0.999
_diffrn_measured_fraction_theta_max 0.999
_diffrn_measurement_device_type 'Bruker APEX-II CCD'
_diffrn_measurement_method '\f and \w scans'
_diffrn_radiation_type MoK\a
_diffrn_radiation_wavelength 0.71073
_diffrn_reflns_av_R_equivalents 0.0351
_diffrn_reflns_av_unetI/netI 0.0133
_diffrn_reflns_Laue_measured_fraction_full 0.999
_diffrn_reflns_Laue_measured_fraction_max 0.999
_diffrn_reflns_limit_h_max 17
_diffrn_reflns_limit_h_min -17
_diffrn_reflns_limit_k_max 20
_diffrn_reflns_limit_k_min -20
_diffrn_reflns_limit_l_max 17
_diffrn_reflns_limit_l_min -17
_diffrn_reflns_number 134350
_diffrn_reflns_point_group_measured_fraction_full 0.999
_diffrn_reflns_point_group_measured_fraction_max 0.999
_diffrn_reflns_theta_full 25.242
_diffrn_reflns_theta_max 28.282
_diffrn_reflns_theta_min 3.009
_diffrn_source 'sealed tube'
_exptl_absorpt_coefficient_mu 0.091
_exptl_absorpt_correction_T_max 0.7465
_exptl_absorpt_correction_T_min 0.7224
_exptl_absorpt_correction_type multi-scan
_exptl_absorpt_process_details SADABS
_exptl_crystal_colour orange
_exptl_crystal_density_diffrn 1.205
_exptl_crystal_description octagonal
_exptl_crystal_F_000 1072
_exptl_crystal_size_max 0.28
_exptl_crystal_size_mid 0.24
_exptl_crystal_size_min 0.11
_refine_diff_density_max 0.389
_refine_diff_density_min -0.316
_refine_diff_density_rms 0.048
_refine_ls_extinction_method none
_refine_ls_goodness_of_fit_ref 1.033
_refine_ls_hydrogen_treatment constr
_refine_ls_matrix_type full
_refine_ls_number_parameters 335
_refine_ls_number_reflns 6845
_refine_ls_number_restraints 0
_refine_ls_restrained_S_all 1.033
_refine_ls_R_factor_all 0.0500
_refine_ls_R_factor_gt 0.0410
_refine_ls_shift/su_max 0.001
_refine_ls_shift/su_mean 0.000
_refine_ls_structure_factor_coef Fsqd
_refine_ls_weighting_details 'w=1/[\s^2^(Fo^2^)+(0.0569P)^2^+1.2485P] where P=(Fo^2^+2Fc^2^)/3'
_refine_ls_weighting_scheme calc
_refine_ls_wR_factor_gt 0.1068
_refine_ls_wR_factor_ref 0.1136
_reflns_Friedel_coverage 0.000
_reflns_number_gt 5804
_reflns_number_total 6845
_reflns_threshold_expression 'I > 2\s(I)'
_cod_data_source_file c4dt02578d2.cif
_cod_data_source_block mo_molan040_0m
_cod_depositor_comments 'Adding full bibliography for 7032729--7032732.cif.'
_cod_database_code 7032730
_shelx_space_group_comment
;
The symmetry employed for this shelxl refinement is uniquely defined
by the following loop, which should always be used as a source of
symmetry information in preference to the above space-group names.
They are only intended as comments.
;
_shelx_estimated_absorpt_t_min 0.975
_shelx_estimated_absorpt_t_max 0.990
_shelxl_version_number 2013-4

loop_
_space_group_symop_operation_xyz
'x, y, z'
'-x, y, -z+1/2'
'-x, -y, -z'
'x, -y, z-1/2'

loop_
_atom_site_label
_atom_site_type_symbol
_atom_site_fract_x
_atom_site_fract_y
_atom_site_fract_z
_atom_site_U_iso_or_equiv
_atom_site_adp_type
_atom_site_occupancy
_atom_site_site_symmetry_order
_atom_site_calc_flag
_atom_site_refinement_flags_posn
_atom_site_refinement_flags_adp
_atom_site_refinement_flags_occupancy
Na2 Na 0.5000 0.32900(4) 0.7500 0.01659(14) Uani 1 2 d S T P
Na1 Na 0.5000 0.82927(4) 0.7500 0.01810(14) Uani 1 2 d S T P
O13 O 0.33554(7) 0.82134(6) 0.66971(7) 0.0253(2) Uani 1 1 d . . .
O14 O 0.62965(7) 0.32087(5) 0.63385(7) 0.0244(2) Uani 1 1 d . . .
N11 N 0.63073(8) 1.00750(6) 0.64429(7) 0.0182(2) Uani 1 1 d . . .
N12 N 0.35022(7) 0.51105(6) 0.66490(7) 0.01474(18) Uani 1 1 d . . .
N21 N 0.56391(7) 0.96741(6) 0.69373(7) 0.0167(2) Uani 1 1 d . . .
N22 N 0.42520(7) 0.46895(6) 0.70315(7) 0.01325(18) Uani 1 1 d . . .
N31 N 0.5000 1.17819(9) 0.7500 0.0210(3) Uani 1 2 d S T P
N32 N 0.5000 0.67922(9) 0.7500 0.0206(3) Uani 1 2 d S T P
C11 C 0.69042(9) 0.95402(7) 0.58304(9) 0.0175(2) Uani 1 1 d . . .
C12 C 0.27634(8) 0.46012(7) 0.61292(8) 0.0139(2) Uani 1 1 d . . .
C13 C 0.27813(10) 0.88780(8) 0.62038(10) 0.0269(3) Uani 1 1 d . . .
H13A H 0.3038 0.8987 0.5524 0.032 Uiso 1 1 calc R U .
H13B H 0.2824 0.9411 0.6599 0.032 Uiso 1 1 calc R U .
C14 C 0.70640(10) 0.25670(9) 0.64288(12) 0.0306(3) Uani 1 1 d . . .
H14A H 0.6988 0.2146 0.5879 0.037 Uiso 1 1 calc R U .
H14B H 0.7028 0.2268 0.7082 0.037 Uiso 1 1 calc R U .
C21 C 0.79491(9) 0.97295(7) 0.58255(9) 0.0201(2) Uani 1 1 d . . .
C22 C 0.17468(8) 0.47476(7) 0.63764(8) 0.0164(2) Uani 1 1 d . . .
C23 C 0.16942(11) 0.85533(10) 0.61373(11) 0.0327(3) Uani 1 1 d . . .
H23A H 0.1577 0.8192 0.5536 0.039 Uiso 1 1 calc R U .
H23B H 0.1201 0.9028 0.6120 0.039 Uiso 1 1 calc R U .
C24 C 0.80559(10) 0.30454(9) 0.63588(11) 0.0291(3) Uani 1 1 d . . .
H24A H 0.8612 0.2667 0.6150 0.035 Uiso 1 1 calc R U .
H24B H 0.8252 0.3320 0.7006 0.035 Uiso 1 1 calc R U .
C31 C 0.85714(9) 0.92816(8) 0.51848(9) 0.0223(2) Uani 1 1 d . . .
H31 H 0.9278 0.9403 0.5195 0.027 Uiso 1 1 calc R U .
C32 C 0.09725(8) 0.43466(8) 0.58200(9) 0.0186(2) Uani 1 1 d . . .
H32 H 0.0287 0.4439 0.5994 0.022 Uiso 1 1 calc R U .
C33 C 0.16236(11) 0.80393(10) 0.71027(11) 0.0332(3) Uani 1 1 d . . .
H33A H 0.1427 0.8404 0.7671 0.040 Uiso 1 1 calc R U .
H33B H 0.1125 0.7572 0.7021 0.040 Uiso 1 1 calc R U .
C34 C 0.77878(9) 0.37023(9) 0.55501(10) 0.0257(3) Uani 1 1 d . . .
H34A H 0.8211 0.4219 0.5633 0.031 Uiso 1 1 calc R U .
H34B H 0.7876 0.3467 0.4868 0.031 Uiso 1 1 calc R U .
C41 C 0.81902(10) 0.86616(8) 0.45295(9) 0.0222(2) Uani 1 1 d . . .
C42 C 0.11775(9) 0.38141(7) 0.50161(9) 0.0182(2) Uani 1 1 d . . .
C43 C 0.26899(11) 0.76965(10) 0.72660(12) 0.0376(4) Uani 1 1 d . . .
H43A H 0.2890 0.7718 0.7989 0.045 Uiso 1 1 calc R U .
H43B H 0.2724 0.7098 0.7038 0.045 Uiso 1 1 calc R U .
C44 C 0.66749(10) 0.38947(9) 0.57312(11) 0.0280(3) Uani 1 1 d . . .
H44A H 0.6609 0.4444 0.6087 0.034 Uiso 1 1 calc R U .
H44B H 0.6286 0.3928 0.5083 0.034 Uiso 1 1 calc R U .
C51 C 0.71568(10) 0.84850(8) 0.45490(9) 0.0221(2) Uani 1 1 d . . .
H51 H 0.6886 0.8061 0.4109 0.027 Uiso 1 1 calc R U .
C52 C 0.21870(9) 0.36754(7) 0.47907(8) 0.0178(2) Uani 1 1 d . . .
H52 H 0.2336 0.3310 0.4246 0.021 Uiso 1 1 calc R U .
C61 C 0.64987(9) 0.89035(7) 0.51870(8) 0.0188(2) Uani 1 1 d . . .
C62 C 0.29912(8) 0.40531(7) 0.53339(8) 0.0157(2) Uani 1 1 d . . .
C71 C 0.83939(10) 1.03949(8) 0.65212(11) 0.0279(3) Uani 1 1 d . . .
H71A H 0.9128 1.0435 0.6428 0.042 Uiso 1 1 calc R U .
H71B H 0.8268 1.0238 0.7220 0.042 Uiso 1 1 calc R U .
H71C H 0.8076 1.0945 0.6370 0.042 Uiso 1 1 calc R U .
C72 C 0.15141(9) 0.53288(8) 0.72398(10) 0.0231(2) Uani 1 1 d . . .
H72A H 0.0783 0.5318 0.7356 0.035 Uiso 1 1 calc R U .
H72B H 0.1721 0.5910 0.7077 0.035 Uiso 1 1 calc R U .
H72C H 0.1887 0.5137 0.7848 0.035 Uiso 1 1 calc R U .
C81 C 0.88669(11) 0.82119(9) 0.38042(10) 0.0286(3) Uani 1 1 d . . .
H81A H 0.8668 0.7613 0.3753 0.043 Uiso 1 1 calc R U .
H81B H 0.9575 0.8252 0.4048 0.043 Uiso 1 1 calc R U .
H81C H 0.8796 0.8479 0.3140 0.043 Uiso 1 1 calc R U .
C82 C 0.03400(10) 0.33911(9) 0.43983(10) 0.0250(3) Uani 1 1 d . . .
H82A H 0.0462 0.3472 0.3681 0.037 Uiso 1 1 calc R U .
H82B H -0.0315 0.3645 0.4560 0.037 Uiso 1 1 calc R U .
H82C H 0.0329 0.2782 0.4552 0.037 Uiso 1 1 calc R U .
C91 C 0.53868(10) 0.86734(9) 0.51251(9) 0.0249(3) Uani 1 1 d . . .
H91A H 0.5212 0.8456 0.4451 0.037 Uiso 1 1 calc R U .
H91B H 0.4978 0.9179 0.5258 0.037 Uiso 1 1 calc R U .
H91C H 0.5248 0.8235 0.5626 0.037 Uiso 1 1 calc R U .
C92 C 0.40590(9) 0.38857(8) 0.50138(9) 0.0210(2) Uani 1 1 d . . .
H92A H 0.4047 0.3710 0.4306 0.031 Uiso 1 1 calc R U .
H92B H 0.4361 0.3433 0.5431 0.031 Uiso 1 1 calc R U .
H92C H 0.4464 0.4405 0.5095 0.031 Uiso 1 1 calc R U .
C101 C 0.5000 1.01458(10) 0.7500 0.0169(3) Uani 1 2 d S T P
C102 C 0.5000 0.51558(9) 0.7500 0.0132(3) Uani 1 2 d S T P
C111 C 0.5000 1.10525(10) 0.7500 0.0172(3) Uani 1 2 d S T P
C112 C 0.5000 0.60622(10) 0.7500 0.0147(3) Uani 1 2 d S T P

loop_
_atom_site_aniso_label
_atom_site_aniso_U_11
_atom_site_aniso_U_22
_atom_site_aniso_U_33
_atom_site_aniso_U_23
_atom_site_aniso_U_13
_atom_site_aniso_U_12
Na2 0.0190(3) 0.0095(3) 0.0216(3) 0.000 0.0065(2) 0.000
Na1 0.0235(3) 0.0095(3) 0.0212(3) 0.000 -0.0009(3) 0.000
O13 0.0250(5) 0.0201(4) 0.0305(5) 0.0080(4) -0.0035(4) -0.0027(3)
O14 0.0221(4) 0.0200(4) 0.0320(5) 0.0080(4) 0.0134(4) 0.0051(3)
N11 0.0213(5) 0.0131(4) 0.0202(5) 0.0010(4) 0.0004(4) 0.0002(4)
N12 0.0128(4) 0.0131(4) 0.0183(4) 0.0000(3) -0.0003(3) 0.0006(3)
N21 0.0204(5) 0.0125(4) 0.0170(4) 0.0008(3) -0.0009(4) 0.0006(4)
N22 0.0126(4) 0.0116(4) 0.0156(4) 0.0004(3) 0.0018(3) -0.0001(3)
N31 0.0295(8) 0.0139(7) 0.0203(7) 0.000 0.0084(6) 0.000
N32 0.0244(7) 0.0127(7) 0.0247(7) 0.000 -0.0015(6) 0.000
C11 0.0215(5) 0.0125(5) 0.0184(5) 0.0033(4) 0.0009(4) 0.0017(4)
C12 0.0133(5) 0.0123(5) 0.0162(5) 0.0025(4) -0.0005(4) -0.0005(4)
C13 0.0265(6) 0.0218(6) 0.0321(7) 0.0071(5) -0.0072(5) -0.0015(5)
C14 0.0267(6) 0.0227(6) 0.0431(8) 0.0085(6) 0.0123(6) 0.0073(5)
C21 0.0220(6) 0.0147(5) 0.0237(6) 0.0032(4) 0.0004(4) 0.0004(4)
C22 0.0151(5) 0.0162(5) 0.0179(5) 0.0015(4) 0.0010(4) 0.0000(4)
C23 0.0264(7) 0.0334(7) 0.0378(8) 0.0041(6) -0.0072(6) -0.0022(6)
C24 0.0238(6) 0.0309(7) 0.0330(7) 0.0099(6) 0.0058(5) 0.0060(5)
C31 0.0204(6) 0.0192(6) 0.0274(6) 0.0048(5) 0.0033(5) 0.0019(4)
C32 0.0126(5) 0.0211(6) 0.0219(5) 0.0026(4) 0.0010(4) -0.0014(4)
C33 0.0325(7) 0.0341(7) 0.0332(7) -0.0015(6) 0.0027(6) -0.0087(6)
C34 0.0198(6) 0.0281(6) 0.0296(6) 0.0073(5) 0.0082(5) 0.0033(5)
C41 0.0283(6) 0.0172(5) 0.0214(6) 0.0051(4) 0.0052(5) 0.0048(5)
C42 0.0173(5) 0.0187(5) 0.0183(5) 0.0031(4) -0.0026(4) -0.0045(4)
C43 0.0331(7) 0.0359(8) 0.0433(8) 0.0178(7) -0.0070(6) -0.0126(6)
C44 0.0227(6) 0.0280(7) 0.0341(7) 0.0140(5) 0.0126(5) 0.0052(5)
C51 0.0300(6) 0.0179(5) 0.0184(5) -0.0003(4) 0.0015(5) 0.0003(5)
C52 0.0201(5) 0.0170(5) 0.0163(5) -0.0007(4) 0.0006(4) -0.0018(4)
C61 0.0227(6) 0.0170(5) 0.0167(5) 0.0024(4) 0.0002(4) 0.0004(4)
C62 0.0145(5) 0.0149(5) 0.0176(5) 0.0019(4) 0.0013(4) -0.0002(4)
C71 0.0247(6) 0.0223(6) 0.0367(7) -0.0038(5) 0.0013(5) -0.0047(5)
C72 0.0173(5) 0.0259(6) 0.0263(6) -0.0068(5) 0.0029(4) 0.0018(5)
C81 0.0345(7) 0.0256(7) 0.0261(6) 0.0033(5) 0.0100(5) 0.0075(5)
C82 0.0208(6) 0.0295(7) 0.0243(6) 0.0003(5) -0.0056(5) -0.0073(5)
C91 0.0245(6) 0.0300(7) 0.0203(6) -0.0048(5) -0.0001(5) -0.0045(5)
C92 0.0163(5) 0.0237(6) 0.0230(6) -0.0052(5) 0.0039(4) -0.0004(4)
C101 0.0222(8) 0.0099(7) 0.0186(7) 0.000 0.0001(6) 0.000
C102 0.0130(7) 0.0098(7) 0.0167(7) 0.000 0.0004(5) 0.000
C111 0.0217(8) 0.0148(7) 0.0153(7) 0.000 0.0036(6) 0.000
C112 0.0138(7) 0.0150(7) 0.0152(7) 0.000 0.0001(5) 0.000

loop_
_atom_type_symbol
_atom_type_description
_atom_type_scat_dispersion_real
_atom_type_scat_dispersion_imag
_atom_type_scat_source
C C 0.0033 0.0016 'International Tables Vol C Tables 4.2.6.8 and 6.1.1.4'
H H 0.0000 0.0000 'International Tables Vol C Tables 4.2.6.8 and 6.1.1.4'
O O 0.0106 0.0060 'International Tables Vol C Tables 4.2.6.8 and 6.1.1.4'
Na Na 0.0362 0.0249 'International Tables Vol C Tables 4.2.6.8 and 6.1.1.4'
N N 0.0061 0.0033 'International Tables Vol C Tables 4.2.6.8 and 6.1.1.4'

loop_
_geom_angle_atom_site_label_1
_geom_angle_atom_site_label_2
_geom_angle_atom_site_label_3
_geom_angle
_geom_angle_site_symmetry_1
_geom_angle_site_symmetry_3
O14 Na2 O14 173.73(5) . 2_656
O14 Na2 N31 86.87(3) . 1_545
O14 Na2 N31 86.87(3) 2_656 1_545
O14 Na2 N22 100.06(3) . .
O14 Na2 N22 85.54(3) 2_656 .
N31 Na2 N22 152.45(2) 1_545 .
O14 Na2 N22 85.54(3) . 2_656
O14 Na2 N22 100.06(3) 2_656 2_656
N31 Na2 N22 152.45(2) 1_545 2_656
N22 Na2 N22 55.10(4) . 2_656
O14 Na2 C102 93.13(3) . .
O14 Na2 C102 93.13(3) 2_656 .
N31 Na2 C102 180.0 1_545 .
N22 Na2 C102 27.55(2) . .
N22 Na2 C102 27.55(2) 2_656 .
N32 Na1 O13 87.01(3) . .
N32 Na1 O13 87.01(3) . 2_656
O13 Na1 O13 174.01(5) . 2_656
N32 Na1 N21 152.26(2) . 2_656
O13 Na1 N21 82.41(3) . 2_656
O13 Na1 N21 102.98(3) 2_656 2_656
N32 Na1 N21 152.26(2) . .
O13 Na1 N21 102.98(3) . .
O13 Na1 N21 82.41(3) 2_656 .
N21 Na1 N21 55.49(5) 2_656 .
N32 Na1 C101 180.0 . .
O13 Na1 C101 92.99(3) . .
O13 Na1 C101 92.99(3) 2_656 .
N21 Na1 C101 27.74(2) 2_656 .
N21 Na1 C101 27.74(2) . .
C43 O13 C13 109.47(10) . .
C43 O13 Na1 110.83(8) . .
C13 O13 Na1 128.54(7) . .
C14 O14 C44 108.60(9) . .
C14 O14 Na2 120.72(7) . .
C44 O14 Na2 126.78(7) . .
N21 N11 C11 113.74(9) . .
N22 N12 C12 114.11(9) . .
N11 N21 C101 117.34(10) . .
N11 N21 Na1 147.10(8) . .
C101 N21 Na1 95.25(7) . .
N12 N22 C102 116.10(9) . .
N12 N22 Na2 148.51(7) . .
C102 N22 Na2 95.02(7) . .
C111 N31 Na2 180.0 . 1_565
C112 N32 Na1 180.0 . .
C21 C11 C61 119.91(11) . .
C21 C11 N11 115.74(10) . .
C61 C11 N11 124.11(11) . .
C62 C12 C22 120.23(10) . .
C62 C12 N12 123.57(10) . .
C22 C12 N12 115.81(10) . .
O13 C13 C23 105.25(10) . .
O14 C14 C24 104.62(10) . .
C31 C21 C11 119.31(11) . .
C31 C21 C71 120.25(11) . .
C11 C21 C71 120.43(11) . .
C32 C22 C12 119.21(10) . .
C32 C22 C72 121.13(10) . .
C12 C22 C72 119.66(10) . .
C13 C23 C33 102.22(11) . .
C14 C24 C34 101.50(11) . .
C41 C31 C21 122.05(12) . .
C42 C32 C22 121.66(10) . .
C43 C33 C23 103.27(12) . .
C44 C34 C24 103.06(10) . .
C51 C41 C31 117.57(11) . .
C51 C41 C81 121.06(12) . .
C31 C41 C81 121.35(12) . .
C52 C42 C32 118.05(10) . .
C52 C42 C82 120.08(11) . .
C32 C42 C82 121.87(11) . .
O13 C43 C33 107.61(11) . .
O14 C44 C34 106.85(10) . .
C41 C51 C61 122.92(12) . .
C42 C52 C62 122.49(11) . .
C51 C61 C11 118.21(11) . .
C51 C61 C91 118.26(11) . .
C11 C61 C91 123.49(11) . .
C52 C62 C12 118.34(10) . .
C52 C62 C92 118.65(10) . .
C12 C62 C92 122.95(10) . .
N21 C101 N21 114.02(13) 2_656 .
N21 C101 C111 122.99(7) 2_656 .
N21 C101 C111 122.99(7) . .
N21 C101 Na1 57.01(7) 2_656 .
N21 C101 Na1 57.01(7) . .
C111 C101 Na1 180.0 . .
N22 C102 N22 114.87(13) . 2_656
N22 C102 C112 122.57(6) . .
N22 C102 C112 122.57(6) 2_656 .
N22 C102 Na2 57.43(6) . .
N22 C102 Na2 57.43(6) 2_656 .
C112 C102 Na2 180.0 . .
N31 C111 C101 180.0 . .
N32 C112 C102 180.0 . .

loop_
_geom_bond_atom_site_label_1
_geom_bond_atom_site_label_2
_geom_bond_distance
_geom_bond_site_symmetry_2
Na2 O14 2.3412(8) .
Na2 O14 2.3412(8) 2_656
Na2 N31 2.3732(15) 1_545
Na2 N22 2.4840(10) .
Na2 N22 2.4841(10) 2_656
Na2 C102 2.9362(16) .
Na1 N32 2.3612(15) .
Na1 O13 2.3878(9) .
Na1 O13 2.3878(9) 2_656
Na1 N21 2.4562(11) 2_656
Na1 N21 2.4563(11) .
Na1 C101 2.9162(16) .
O13 C43 1.4294(16) .
O13 C13 1.4369(15) .
O14 C14 1.4311(15) .
O14 C44 1.4460(14) .
N11 N21 1.2809(14) .
N11 C11 1.4246(15) .
N12 N22 1.2810(13) .
N12 C12 1.4228(14) .
N21 C101 1.3632(12) .
N22 C102 1.3633(12) .
N31 C111 1.148(2) .
N31 Na2 2.3732(15) 1_565
N32 C112 1.149(2) .
C11 C21 1.4081(16) .
C11 C61 1.4115(16) .
C12 C62 1.4044(15) .
C12 C22 1.4073(15) .
C13 C23 1.5199(19) .
C14 C24 1.5130(19) .
C21 C31 1.3920(17) .
C21 C71 1.5038(17) .
C22 C32 1.3921(16) .
C22 C72 1.5069(16) .
C23 C33 1.523(2) .
C24 C34 1.5251(18) .
C31 C41 1.3913(18) .
C32 C42 1.3913(17) .
C33 C43 1.514(2) .
C34 C44 1.5230(17) .
C41 C51 1.3899(18) .
C41 C81 1.5096(17) .
C42 C52 1.3891(16) .
C42 C82 1.5092(16) .
C51 C61 1.3966(17) .
C52 C62 1.3959(16) .
C61 C91 1.5080(17) .
C62 C92 1.5050(15) .
C101 N21 1.3632(12) 2_656
C101 C111 1.427(2) .
C102 N22 1.3633(12) 2_656
C102 C112 1.426(2) .
